data_2234592
loop_
_publ_author_name
'Zhang, Ping'
'Jing, Jing'
'Qin, Da-Bin'

_publ_section_title
;
 3-[(8-Butoxyquinolin-2-yl)methyl]-1-(pyridin-2-ylmethyl)-1<i>H</i>-imidazol-3-ium
 hexafluoridophosphate
;
_journal_coeditor_code FJ2531
_journal_issue 5
_journal_name_full 'Acta Crystallographica Section E'
_journal_page_first o1278
_journal_paper_doi 10.1107/S1600536812013414
_journal_volume 68
_journal_year 2012
_chemical_formula_iupac 'C23 H25 N4 O +, P F6 -'
_chemical_formula_moiety 'C23 H25 N4 O +, F6 P -'
_chemical_formula_sum 'C23 H25 F6 N4 O P'
_chemical_formula_weight 518.44
_chemical_name_systematic
;
3-[(8-Butoxyquinolin-2-yl)methyl]-1-(pyridin-2-ylmethyl)-
1<i>H</i>-imidazol-3-ium hexafluoridophosphate
;
_space_group_IT_number 2
_symmetry_cell_setting triclinic
_symmetry_space_group_name_Hall '-P 1'
_symmetry_space_group_name_H-M 'P -1'
_atom_sites_solution_hydrogens geom
_atom_sites_solution_primary direct
_atom_sites_solution_secondary difmap
_audit_creation_method SHELXL-97
_cell_angle_alpha 99.010(4)
_cell_angle_beta 103.527(3)
_cell_angle_gamma 112.734(3)
_cell_formula_units_Z 2
_cell_length_a 9.975(3)
_cell_length_b 11.056(4)
_cell_length_c 12.382(4)
_cell_measurement_reflns_used 3783
_cell_measurement_temperature 113(2)
_cell_measurement_theta_max 27.9
_cell_measurement_theta_min 1.8
_cell_volume 1177.1(7)
_computing_cell_refinement 'CrystalClear (Rigaku, 2005)'
_computing_data_collection 'CrystalClear (Rigaku, 2005)'
_computing_data_reduction 'CrystalClear (Rigaku, 2005)'
_computing_molecular_graphics 'SHELXTL (Sheldrick, 2008)'
_computing_publication_material 'CrystalStructure (Rigaku, 2005)'
_computing_structure_refinement 'SHELXL97 (Sheldrick, 2008)'
_computing_structure_solution 'SHELXS97 (Sheldrick, 2008)'
_diffrn_ambient_temperature 113(2)
_diffrn_detector_area_resol_mean 14.63
_diffrn_measured_fraction_theta_full 0.986
_diffrn_measured_fraction_theta_max 0.986
_diffrn_measurement_device_type 'Rigaku Saturn CCD area-detector'
_diffrn_measurement_method '\w and \f scans'
_diffrn_radiation_monochromator multilayer
_diffrn_radiation_source 'rotating anode'
_diffrn_radiation_type MoK\a
_diffrn_radiation_wavelength 0.71073
_diffrn_reflns_av_R_equivalents 0.0374
_diffrn_reflns_av_sigmaI/netI 0.0789
_diffrn_reflns_limit_h_max 13
_diffrn_reflns_limit_h_min -13
_diffrn_reflns_limit_k_max 14
_diffrn_reflns_limit_k_min -13
_diffrn_reflns_limit_l_max 16
_diffrn_reflns_limit_l_min -15
_diffrn_reflns_number 12352
_diffrn_reflns_theta_full 27.87
_diffrn_reflns_theta_max 27.87
_diffrn_reflns_theta_min 1.76
_diffrn_standards_decay_% 0
_diffrn_standards_interval_count 0
_diffrn_standards_interval_time 0
_diffrn_standards_number 0
_exptl_absorpt_coefficient_mu 0.189
_exptl_absorpt_correction_T_max 0.9668
_exptl_absorpt_correction_T_min 0.9561
_exptl_absorpt_correction_type multi-scan
_exptl_absorpt_process_details '(CrystalClear; Rigaku, 2005)'
_exptl_crystal_colour Colourless
_exptl_crystal_density_diffrn 1.463
_exptl_crystal_density_method 'not measured'
_exptl_crystal_description Prism
_exptl_crystal_F_000 536
_exptl_crystal_size_max 0.24
_exptl_crystal_size_mid 0.20
_exptl_crystal_size_min 0.18
_refine_diff_density_max 0.575
_refine_diff_density_min -0.238
_refine_ls_extinction_method none
_refine_ls_goodness_of_fit_ref 1.009
_refine_ls_hydrogen_treatment constr
_refine_ls_matrix_type full
_refine_ls_number_parameters 317
_refine_ls_number_reflns 5531
_refine_ls_number_restraints 0
_refine_ls_restrained_S_all 1.009
_refine_ls_R_factor_all 0.0634
_refine_ls_R_factor_gt 0.0376
_refine_ls_shift/su_max 0.001
_refine_ls_shift/su_mean 0.000
_refine_ls_structure_factor_coef Fsqd
_refine_ls_weighting_details 'calc w=1/[\s^2^(Fo^2^)+(0.0259P)^2^+0.0000P] where P=(Fo^2^+2Fc^2^)/3'
_refine_ls_weighting_scheme calc
_refine_ls_wR_factor_gt 0.0831
_refine_ls_wR_factor_ref 0.0874
_reflns_number_gt 2844
_reflns_number_total 5531
_reflns_threshold_expression I>2sigma(I)
_cod_data_source_file fj2531.cif
_cod_data_source_block I
_cod_database_code 2234592
_cod_database_fobs_code 2234592

loop_
_symmetry_equiv_pos_as_xyz
'x, y, z'
'-x, -y, -z'

loop_
_atom_site_type_symbol
_atom_site_label
_atom_site_fract_x
_atom_site_fract_y
_atom_site_fract_z
_atom_site_U_iso_or_equiv
_atom_site_adp_type
_atom_site_calc_flag
_atom_site_refinement_flags
_atom_site_occupancy
_atom_site_symmetry_multiplicity
O O1 0.18574(14) -0.05015(11) 0.50857(9) 0.0261(3) Uani d . 1 1
N N1 0.46828(17) 0.15399(13) 0.59818(11) 0.0207(3) Uani d . 1 1
N N2 0.67464(17) 0.44123(14) 0.81155(11) 0.0222(3) Uani d . 1 1
N N3 0.76044(18) 0.65447(14) 0.89753(11) 0.0243(3) Uani d . 1 1
N N4 0.7840(2) 0.96366(16) 1.02355(13) 0.0430(5) Uani d . 1 1
C C1 0.4087(2) 0.10204(16) 0.48018(13) 0.0199(4) Uani d . 1 1
C C2 0.2576(2) -0.00743(17) 0.43121(14) 0.0230(4) Uani d . 1 1
C C3 0.1955(2) -0.06110(18) 0.31350(14) 0.0266(4) Uani d . 1 1
H H3 0.0950 -0.1341 0.2805 0.032 Uiso calc R 1 1
C C4 0.2801(2) -0.00833(18) 0.24126(14) 0.0272(4) Uani d . 1 1
H H4 0.2356 -0.0472 0.1600 0.033 Uiso calc R 1 1
C C5 0.4231(2) 0.09621(17) 0.28470(14) 0.0258(4) Uani d . 1 1
H H5 0.4769 0.1310 0.2341 0.031 Uiso calc R 1 1
C C6 0.4921(2) 0.15361(17) 0.40557(14) 0.0229(4) Uani d . 1 1
C C7 0.6411(2) 0.26183(17) 0.45754(15) 0.0266(4) Uani d . 1 1
H H7 0.7005 0.2993 0.4109 0.032 Uiso calc R 1 1
C C8 0.6998(2) 0.31251(17) 0.57488(15) 0.0275(4) Uani d . 1 1
H H8 0.8000 0.3854 0.6107 0.033 Uiso calc R 1 1
C C9 0.6087(2) 0.25439(17) 0.64230(14) 0.0233(4) Uani d . 1 1
C C10 0.0333(2) -0.15994(17) 0.46166(14) 0.0256(4) Uani d . 1 1
H H10A 0.0348 -0.2408 0.4154 0.031 Uiso calc R 1 1
H H10B -0.0352 -0.1324 0.4105 0.031 Uiso calc R 1 1
C C11 -0.0249(2) -0.19441(17) 0.55992(14) 0.0263(4) Uani d . 1 1
H H11A -0.0195 -0.1114 0.6084 0.032 Uiso calc R 1 1
H H11B 0.0421 -0.2253 0.6087 0.032 Uiso calc R 1 1
C C12 -0.1897(2) -0.30559(18) 0.51700(14) 0.0288(4) Uani d . 1 1
H H12A -0.2554 -0.2771 0.4642 0.035 Uiso calc R 1 1
H H12B -0.1937 -0.3902 0.4725 0.035 Uiso calc R 1 1
C C13 -0.2529(2) -0.33511(18) 0.61483(15) 0.0319(5) Uani d . 1 1
H H13A -0.1896 -0.3654 0.6664 0.048 Uiso calc R 1 1
H H13B -0.3588 -0.4069 0.5831 0.048 Uiso calc R 1 1
H H13C -0.2512 -0.2521 0.6583 0.048 Uiso calc R 1 1
C C14 0.6703(2) 0.30680(16) 0.77246(14) 0.0252(4) Uani d . 1 1
H H14A 0.6045 0.2414 0.8059 0.030 Uiso calc R 1 1
H H14B 0.7753 0.3138 0.8003 0.030 Uiso calc R 1 1
C C15 0.5510(2) 0.47198(18) 0.79151(14) 0.0265(4) Uani d . 1 1
H H15 0.4474 0.4105 0.7479 0.032 Uiso calc R 1 1
C C16 0.6041(2) 0.60457(18) 0.84485(14) 0.0267(4) Uani d . 1 1
H H16 0.5454 0.6547 0.8462 0.032 Uiso calc R 1 1
C C17 0.7995(2) 0.55370(17) 0.87609(13) 0.0237(4) Uani d . 1 1
H H17 0.9003 0.5608 0.9026 0.028 Uiso calc R 1 1
C C18 0.8687(2) 0.79717(18) 0.96022(16) 0.0376(5) Uani d . 1 1
H H18A 0.8857 0.8516 0.9042 0.045 Uiso calc R 1 1
H H18B 0.9686 0.8015 1.0025 0.045 Uiso calc R 1 1
C C19 0.8087(2) 0.85781(17) 1.04502(15) 0.0274(4) Uani d . 1 1
C C20 0.7801(2) 0.80741(19) 1.13636(15) 0.0317(5) Uani d . 1 1
H H20 0.7968 0.7308 1.1481 0.038 Uiso calc R 1 1
C C21 0.7279(2) 0.86810(18) 1.20933(15) 0.0320(5) Uani d . 1 1
H H21 0.7099 0.8355 1.2736 0.038 Uiso calc R 1 1
C C22 0.7014(2) 0.97635(19) 1.18994(16) 0.0366(5) Uani d . 1 1
H H22 0.6644 1.0200 1.2399 0.044 Uiso calc R 1 1
C C23 0.7295(3) 1.0200(2) 1.09668(18) 0.0528(7) Uani d . 1 1
H H23 0.7096 1.0944 1.0825 0.063 Uiso calc R 1 1
P P1 0.80855(6) 0.43611(5) 0.15376(4) 0.02658(13) Uani d . 1 1
F F1 0.93828(12) 0.57111(10) 0.14046(9) 0.0424(3) Uani d . 1 1
F F2 0.93902(13) 0.42366(12) 0.24704(9) 0.0496(3) Uani d . 1 1
F F3 0.78373(14) 0.52848(11) 0.25236(8) 0.0464(3) Uani d . 1 1
F F4 0.68142(13) 0.30267(10) 0.16650(9) 0.0427(3) Uani d . 1 1
F F5 0.68041(12) 0.45015(10) 0.05947(8) 0.0379(3) Uani d . 1 1
F F6 0.83460(13) 0.34588(10) 0.05310(9) 0.0395(3) Uani d . 1 1

loop_
_atom_site_aniso_label
_atom_site_aniso_U_11
_atom_site_aniso_U_22
_atom_site_aniso_U_33
_atom_site_aniso_U_12
_atom_site_aniso_U_13
_atom_site_aniso_U_23
O1 0.0258(8) 0.0272(7) 0.0218(6) 0.0064(6) 0.0117(6) 0.0048(5)
N1 0.0231(9) 0.0193(8) 0.0218(8) 0.0122(7) 0.0083(7) 0.0022(6)
N2 0.0215(9) 0.0244(8) 0.0206(8) 0.0109(7) 0.0075(7) 0.0034(7)
N3 0.0233(9) 0.0214(8) 0.0245(8) 0.0071(7) 0.0104(7) -0.0007(7)
N4 0.0672(14) 0.0345(10) 0.0355(10) 0.0252(10) 0.0244(10) 0.0121(8)
C1 0.0242(11) 0.0191(9) 0.0205(9) 0.0134(8) 0.0083(8) 0.0048(8)
C2 0.0277(11) 0.0234(10) 0.0254(10) 0.0151(9) 0.0135(9) 0.0089(8)
C3 0.0263(11) 0.0277(10) 0.0235(10) 0.0108(9) 0.0073(9) 0.0049(8)
C4 0.0346(12) 0.0320(11) 0.0180(10) 0.0186(10) 0.0077(9) 0.0060(8)
C5 0.0356(12) 0.0277(10) 0.0244(10) 0.0180(10) 0.0173(9) 0.0125(8)
C6 0.0290(11) 0.0213(10) 0.0262(10) 0.0162(9) 0.0122(9) 0.0080(8)
C7 0.0308(12) 0.0242(10) 0.0340(11) 0.0149(9) 0.0191(9) 0.0121(9)
C8 0.0246(11) 0.0208(10) 0.0342(11) 0.0085(9) 0.0093(9) 0.0045(8)
C9 0.0281(11) 0.0200(9) 0.0240(10) 0.0141(9) 0.0079(9) 0.0033(8)
C10 0.0221(11) 0.0237(10) 0.0257(10) 0.0057(9) 0.0081(9) 0.0035(8)
C11 0.0292(12) 0.0269(10) 0.0257(10) 0.0138(9) 0.0120(9) 0.0067(8)
C12 0.0290(12) 0.0283(10) 0.0267(10) 0.0091(9) 0.0121(9) 0.0056(8)
C13 0.0351(13) 0.0314(11) 0.0372(11) 0.0160(10) 0.0203(10) 0.0136(9)
C14 0.0261(11) 0.0226(9) 0.0259(10) 0.0119(9) 0.0068(9) 0.0033(8)
C15 0.0181(10) 0.0295(11) 0.0293(10) 0.0102(9) 0.0063(9) 0.0036(9)
C16 0.0243(11) 0.0305(11) 0.0308(11) 0.0154(9) 0.0130(9) 0.0078(9)
C17 0.0212(11) 0.0310(10) 0.0193(9) 0.0119(9) 0.0085(8) 0.0040(8)
C18 0.0336(13) 0.0292(11) 0.0411(12) 0.0054(10) 0.0185(10) -0.0015(9)
C19 0.0282(12) 0.0216(10) 0.0280(10) 0.0082(9) 0.0103(9) 0.0007(8)
C20 0.0339(13) 0.0289(11) 0.0357(11) 0.0158(10) 0.0114(10) 0.0125(9)
C21 0.0320(12) 0.0333(11) 0.0232(10) 0.0074(10) 0.0092(9) 0.0063(9)
C22 0.0427(14) 0.0368(12) 0.0326(11) 0.0203(11) 0.0174(10) 0.0002(10)
C23 0.090(2) 0.0404(13) 0.0560(15) 0.0466(14) 0.0362(14) 0.0196(12)
P1 0.0242(3) 0.0309(3) 0.0284(3) 0.0139(2) 0.0126(2) 0.0076(2)
F1 0.0294(7) 0.0331(6) 0.0621(8) 0.0080(6) 0.0193(6) 0.0145(6)
F2 0.0400(8) 0.0768(9) 0.0428(7) 0.0351(7) 0.0096(6) 0.0261(7)
F3 0.0481(8) 0.0562(8) 0.0369(7) 0.0280(7) 0.0181(6) -0.0014(6)
F4 0.0401(8) 0.0363(6) 0.0662(8) 0.0170(6) 0.0334(6) 0.0272(6)
F5 0.0286(7) 0.0558(7) 0.0359(6) 0.0209(6) 0.0123(5) 0.0211(6)
F6 0.0346(7) 0.0393(6) 0.0431(6) 0.0149(6) 0.0204(6) -0.0012(5)

loop_
_atom_type_symbol
_atom_type_description
_atom_type_scat_dispersion_real
_atom_type_scat_dispersion_imag
_atom_type_scat_source
C C 0.0033 0.0016 'International Tables Vol C Tables 4.2.6.8 and 6.1.1.4'
H H 0.0000 0.0000 'International Tables Vol C Tables 4.2.6.8 and 6.1.1.4'
N N 0.0061 0.0033 'International Tables Vol C Tables 4.2.6.8 and 6.1.1.4'
O O 0.0106 0.0060 'International Tables Vol C Tables 4.2.6.8 and 6.1.1.4'
F F 0.0171 0.0103 'International Tables Vol C Tables 4.2.6.8 and 6.1.1.4'
P P 0.1023 0.0942 'International Tables Vol C Tables 4.2.6.8 and 6.1.1.4'

loop_
_geom_angle_atom_site_label_1
_geom_angle_atom_site_label_2
_geom_angle_atom_site_label_3
_geom_angle
C2 O1 C10 116.58(13)
C9 N1 C1 117.78(15)
C17 N2 C15 108.25(14)
C17 N2 C14 125.14(15)
C15 N2 C14 126.58(15)
C17 N3 C16 108.55(15)
C17 N3 C18 125.01(17)
C16 N3 C18 126.31(15)
C19 N4 C23 116.48(16)
N1 C1 C6 122.35(16)
N1 C1 C2 118.46(15)
C6 C1 C2 119.20(15)
O1 C2 C3 125.06(17)
O1 C2 C1 115.38(15)
C3 C2 C1 119.56(16)
C2 C3 C4 120.29(18)
C2 C3 H3 119.9
C4 C3 H3 119.9
C5 C4 C3 121.72(17)
C5 C4 H4 119.1
C3 C4 H4 119.1
C4 C5 C6 119.87(17)
C4 C5 H5 120.1
C6 C5 H5 120.1
C7 C6 C5 123.27(16)
C7 C6 C1 117.37(16)
C5 C6 C1 119.36(17)
C8 C7 C6 119.95(17)
C8 C7 H7 120.0
C6 C7 H7 120.0
C7 C8 C9 118.76(17)
C7 C8 H8 120.6
C9 C8 H8 120.6
N1 C9 C8 123.78(16)
N1 C9 C14 115.93(16)
C8 C9 C14 120.29(17)
O1 C10 C11 108.68(13)
O1 C10 H10A 110.0
C11 C10 H10A 110.0
O1 C10 H10B 110.0
C11 C10 H10B 110.0
H10A C10 H10B 108.3
C10 C11 C12 111.93(14)
C10 C11 H11A 109.2
C12 C11 H11A 109.2
C10 C11 H11B 109.2
C12 C11 H11B 109.2
H11A C11 H11B 107.9
C13 C12 C11 112.43(15)
C13 C12 H12A 109.1
C11 C12 H12A 109.1
C13 C12 H12B 109.1
C11 C12 H12B 109.1
H12A C12 H12B 107.8
C12 C13 H13A 109.5
C12 C13 H13B 109.5
H13A C13 H13B 109.5
C12 C13 H13C 109.5
H13A C13 H13C 109.5
H13B C13 H13C 109.5
N2 C14 C9 111.12(13)
N2 C14 H14A 109.4
C9 C14 H14A 109.4
N2 C14 H14B 109.4
C9 C14 H14B 109.4
H14A C14 H14B 108.0
C16 C15 N2 107.39(16)
C16 C15 H15 126.3
N2 C15 H15 126.3
C15 C16 N3 106.97(16)
C15 C16 H16 126.5
N3 C16 H16 126.5
N3 C17 N2 108.84(16)
N3 C17 H17 125.6
N2 C17 H17 125.6
N3 C18 C19 111.41(15)
N3 C18 H18A 109.3
C19 C18 H18A 109.3
N3 C18 H18B 109.3
C19 C18 H18B 109.3
H18A C18 H18B 108.0
N4 C19 C20 122.50(17)
N4 C19 C18 114.66(16)
C20 C19 C18 122.83(16)
C21 C20 C19 119.39(17)
C21 C20 H20 120.3
C19 C20 H20 120.3
C20 C21 C22 119.65(17)
C20 C21 H21 120.2
C22 C21 H21 120.2
C21 C22 C23 118.07(18)
C21 C22 H22 121.0
C23 C22 H22 121.0
N4 C23 C22 123.88(18)
N4 C23 H23 118.1
C22 C23 H23 118.1
F4 P1 F2 90.58(7)
F4 P1 F5 90.40(7)
F2 P1 F5 178.92(7)
F4 P1 F3 90.28(7)
F2 P1 F3 90.96(7)
F5 P1 F3 89.48(6)
F4 P1 F6 90.85(6)
F2 P1 F6 89.68(7)
F5 P1 F6 89.86(6)
F3 P1 F6 178.69(6)
F4 P1 F1 179.61(7)
F2 P1 F1 89.25(7)
F5 P1 F1 89.76(6)
F3 P1 F1 90.07(7)
F6 P1 F1 88.80(6)

loop_
_geom_bond_atom_site_label_1
_geom_bond_atom_site_label_2
_geom_bond_distance
O1 C2 1.3621(19)
O1 C10 1.436(2)
N1 C9 1.320(2)
N1 C1 1.3729(19)
N2 C17 1.327(2)
N2 C15 1.380(2)
N2 C14 1.470(2)
N3 C17 1.324(2)
N3 C16 1.381(2)
N3 C18 1.471(2)
N4 C19 1.338(2)
N4 C23 1.348(2)
C1 C6 1.425(2)
C1 C2 1.427(2)
C2 C3 1.372(2)
C3 C4 1.410(2)
C3 H3 0.9500
C4 C5 1.353(2)
C4 H4 0.9500
C5 C6 1.414(2)
C5 H5 0.9500
C6 C7 1.411(2)
C7 C8 1.364(2)
C7 H7 0.9500
C8 C9 1.417(2)
C8 H8 0.9500
C9 C14 1.510(2)
C10 C11 1.506(2)
C10 H10A 0.9900
C10 H10B 0.9900
C11 C12 1.524(2)
C11 H11A 0.9900
C11 H11B 0.9900
C12 C13 1.514(2)
C12 H12A 0.9900
C12 H12B 0.9900
C13 H13A 0.9800
C13 H13B 0.9800
C13 H13C 0.9800
C14 H14A 0.9900
C14 H14B 0.9900
C15 C16 1.341(2)
C15 H15 0.9500
C16 H16 0.9500
C17 H17 0.9500
C18 C19 1.515(2)
C18 H18A 0.9900
C18 H18B 0.9900
C19 C20 1.377(2)
C20 C21 1.355(2)
C20 H20 0.9500
C21 C22 1.366(2)
C21 H21 0.9500
C22 C23 1.366(3)
C22 H22 0.9500
C23 H23 0.9500
P1 F4 1.5906(12)
P1 F2 1.5911(12)
P1 F5 1.5916(11)
P1 F3 1.5941(11)
P1 F6 1.6058(11)
P1 F1 1.6165(12)

loop_
_geom_hbond_atom_site_label_D
_geom_hbond_atom_site_label_H
_geom_hbond_atom_site_label_A
_geom_hbond_site_symmetry_A
_geom_hbond_distance_DH
_geom_hbond_distance_HA
_geom_hbond_distance_DA
_geom_hbond_angle_DHA
C4 H4 N4 2_666 0.95 2.58 3.343(2) 138
C14 H14B F1 2_766 0.99 2.50 3.425(2) 156
C16 H16 F4 2_666 0.95 2.46 3.361(2) 159
C17 H17 F6 2_766 0.95 2.32 3.223(2) 158
C23 H23 F4 1_566 0.95 2.52 3.355(2) 147

loop_
_geom_torsion_atom_site_label_1
_geom_torsion_atom_site_label_2
_geom_torsion_atom_site_label_3
_geom_torsion_atom_site_label_4
_geom_torsion
C9 N1 C1 C6 -0.7(2)
C9 N1 C1 C2 179.40(15)
C10 O1 C2 C3 0.0(2)
C10 O1 C2 C1 179.81(13)
N1 C1 C2 O1 0.2(2)
C6 C1 C2 O1 -179.75(13)
N1 C1 C2 C3 180.00(14)
C6 C1 C2 C3 0.1(2)
O1 C2 C3 C4 179.65(15)
C1 C2 C3 C4 -0.2(2)
C2 C3 C4 C5 -0.5(3)
C3 C4 C5 C6 1.1(3)
C4 C5 C6 C7 179.41(16)
C4 C5 C6 C1 -1.2(2)
N1 C1 C6 C7 0.1(2)
C2 C1 C6 C7 -179.98(14)
N1 C1 C6 C5 -179.33(14)
C2 C1 C6 C5 0.6(2)
C5 C6 C7 C8 179.60(15)
C1 C6 C7 C8 0.2(2)
C6 C7 C8 C9 0.1(2)
C1 N1 C9 C8 1.0(2)
C1 N1 C9 C14 -179.09(13)
C7 C8 C9 N1 -0.7(3)
C7 C8 C9 C14 179.37(15)
C2 O1 C10 C11 178.73(13)
O1 C10 C11 C12 177.10(14)
C10 C11 C12 C13 -176.49(14)
C17 N2 C14 C9 -122.16(17)
C15 N2 C14 C9 60.2(2)
N1 C9 C14 N2 -106.79(17)
C8 C9 C14 N2 73.1(2)
C17 N2 C15 C16 0.15(19)
C14 N2 C15 C16 178.14(14)
N2 C15 C16 N3 -0.05(19)
C17 N3 C16 C15 -0.07(19)
C18 N3 C16 C15 175.97(15)
C16 N3 C17 N2 0.16(19)
C18 N3 C17 N2 -175.93(14)
C15 N2 C17 N3 -0.19(19)
C14 N2 C17 N3 -178.22(13)
C17 N3 C18 C19 -137.01(17)
C16 N3 C18 C19 47.6(2)
C23 N4 C19 C20 0.2(3)
C23 N4 C19 C18 179.58(19)
N3 C18 C19 N4 -117.59(19)
N3 C18 C19 C20 61.8(2)
N4 C19 C20 C21 -1.4(3)
C18 C19 C20 C21 179.30(18)
C19 C20 C21 C22 1.4(3)
C20 C21 C22 C23 -0.3(3)
C19 N4 C23 C22 1.0(4)
C21 C22 C23 N4 -0.9(4)
